data_1513015
loop_
_publ_author_name
'Soumik Mandal'
'Dipravath K. Seth'
'Parna Gupta'

_publ_section_title
;
 A closer look at the formation of bicyclometalated and cyclometalated
 ruthenium carbonyl complexes
;
_journal_name_full
;
Inorganica Chimica Acta
;
_journal_page_first 10
_journal_page_last 20
_journal_paper_doi 10.1016/j.ica.2012.11.011
_journal_volume 397
_journal_year 2013
_chemical_formula_moiety 'C47 H39 N3 O3 P2 Ru S, 0.5(C2 H6 O2)'
_chemical_formula_sum 'C48 H42 N3 O4 P2 Ru S'
_chemical_formula_weight 919.93
_space_group_IT_number 2
_symmetry_cell_setting triclinic
_symmetry_space_group_name_Hall '-P 1'
_symmetry_space_group_name_H-M 'P -1'
_atom_sites_solution_hydrogens geom
_atom_sites_solution_primary direct
_atom_sites_solution_secondary difmap
_cell_angle_alpha 89.007(4)
_cell_angle_beta 68.689(4)
_cell_angle_gamma 80.316(4)
_cell_formula_units_Z 2
_cell_length_a 12.6670(9)
_cell_length_b 12.9370(9)
_cell_length_c 13.4361(10)
_cell_measurement_reflns_used 4959
_cell_measurement_temperature 100
_cell_measurement_theta_max 20.83
_cell_measurement_theta_min 2.23
_cell_volume 2019.7(3)
_computing_cell_refinement 'Bruker SMART'
_computing_data_collection 'Bruker SMART'
_computing_data_reduction 'Bruker SAINT'
_computing_molecular_graphics 'Bruker SHELXTL'
_computing_publication_material 'Bruker SHELXTL'
_computing_structure_refinement 'SHELXL-97 (Sheldrick, 2008)'
_computing_structure_solution 'SHELXS-97 (Sheldrick, 2008)'
_diffrn_ambient_temperature 100
_diffrn_measured_fraction_theta_full 0.986
_diffrn_measured_fraction_theta_max 0.986
_diffrn_measurement_device_type 'CCD area detector'
_diffrn_measurement_method 'phi and omega scans'
_diffrn_radiation_monochromator graphite
_diffrn_radiation_source 'fine-focus sealed tube'
_diffrn_radiation_type MoK\a
_diffrn_radiation_wavelength 0.71073
_diffrn_reflns_av_R_equivalents 0.0640
_diffrn_reflns_av_sigmaI/netI 0.0629
_diffrn_reflns_limit_h_max 12
_diffrn_reflns_limit_h_min -12
_diffrn_reflns_limit_k_max 12
_diffrn_reflns_limit_k_min -12
_diffrn_reflns_limit_l_max 13
_diffrn_reflns_limit_l_min -13
_diffrn_reflns_number 15171
_diffrn_reflns_theta_full 20.83
_diffrn_reflns_theta_max 20.83
_diffrn_reflns_theta_min 1.60
_exptl_absorpt_coefficient_mu 0.565
_exptl_absorpt_correction_T_max 0.929
_exptl_absorpt_correction_T_min 0.903
_exptl_absorpt_correction_type multi-scan
_exptl_absorpt_process_details '(SADABS; BRUKER, 2008)'
_exptl_crystal_colour orange
_exptl_crystal_density_diffrn 1.513
_exptl_crystal_density_method 'not measured'
_exptl_crystal_description block
_exptl_crystal_F_000 946
_exptl_crystal_size_max 0.21
_exptl_crystal_size_mid 0.15
_exptl_crystal_size_min 0.13
_refine_diff_density_max 1.470
_refine_diff_density_min -0.831
_refine_diff_density_rms 0.128
_refine_ls_extinction_method none
_refine_ls_goodness_of_fit_ref 1.289
_refine_ls_hydrogen_treatment constr
_refine_ls_matrix_type full
_refine_ls_number_parameters 425
_refine_ls_number_reflns 4186
_refine_ls_number_restraints 0
_refine_ls_restrained_S_all 1.289
_refine_ls_R_factor_all 0.0818
_refine_ls_R_factor_gt 0.0664
_refine_ls_shift/su_max 0.000
_refine_ls_shift/su_mean 0.000
_refine_ls_structure_factor_coef Fsqd
_refine_ls_weighting_details 'calc w=1/[\s^2^(Fo^2^)+(0.0000P)^2^+35.2380P] where P=(Fo^2^+2Fc^2^)/3'
_refine_ls_weighting_scheme calc
_refine_ls_wR_factor_gt 0.1810
_refine_ls_wR_factor_ref 0.1874
_reflns_number_gt 3401
_reflns_number_total 4186
_reflns_threshold_expression >2sigma(I)
_cod_data_source_file ICA-2013-397-10-20-4.cif
_cod_data_source_block 7
_cod_depositor_comments
;
The following automatic conversions were performed:

'_symmetry_cell_setting' value 'Triclinic' changed to 'triclinic'
according to the built-in table from CIF Core dictionary named
'cif_core.dic' version 2.4.1 from 2010-06-29.

Automatic conversion script
Id: cif_fix_values 1891 2012-01-12 08:04:46Z andrius 
;
_cod_original_sg_symbol_H-M P-1
_cod_database_code 1513015

loop_
_symmetry_equiv_pos_as_xyz
'x, y, z'
'-x, -y, -z'

loop_
_atom_site_label
_atom_site_type_symbol
_atom_site_fract_x
_atom_site_fract_y
_atom_site_fract_z
_atom_site_U_iso_or_equiv
_atom_site_adp_type
_atom_site_occupancy
_atom_site_symmetry_multiplicity
_atom_site_calc_flag
_atom_site_refinement_flags
Ru1 Ru 0.21913(8) 0.77493(7) 0.76360(7) 0.0119(3) Uani 1 1 d .
S1 S 0.1847(3) 0.5997(2) 0.7277(3) 0.0218(8) Uani 1 1 d .
P1 P 0.1144(3) 0.8620(2) 0.6610(2) 0.0153(8) Uani 1 1 d .
P2 P 0.3123(3) 0.6976(2) 0.8783(2) 0.0144(8) Uani 1 1 d .
O1 O 0.0175(7) 0.8712(6) 0.9565(6) 0.0198(17) Uani 1 1 d .
O2 O 0.2365(7) 1.1935(6) 0.8987(6) 0.022(2) Uani 1 1 d .
O4 O 0.3617(8) 1.2566(7) 0.7562(8) 0.040(3) Uani 1 1 d .
O5 O 0.9164(12) 0.5761(12) 0.4646(12) 0.096(5) Uani 1 1 d .
H5 H 0.8471 0.5983 0.4922 0.144 Uiso 1 1 calc R
N1 N 0.3450(9) 0.4582(8) 0.5886(8) 0.028(3) Uani 1 1 d .
H1A H 0.4094 0.4355 0.5377 0.033 Uiso 1 1 calc R
H1B H 0.2969 0.4165 0.6162 0.033 Uiso 1 1 calc R
N2 N 0.3968(8) 0.6188(7) 0.5793(7) 0.0181(12) Uani 1 1 d .
N3 N 0.3669(8) 0.7173(7) 0.6276(7) 0.0181(12) Uani 1 1 d .
C1 C 0.0958(11) 0.8322(9) 0.8813(10) 0.0198(17) Uani 1 1 d .
C3 C 0.4413(10) 0.7798(9) 0.5957(9) 0.0181(12) Uani 1 1 d .
H3 H 0.5105 0.7600 0.5386 0.022 Uiso 1 1 calc R
C4 C 0.4149(10) 0.8780(9) 0.6495(9) 0.0181(12) Uani 1 1 d .
C5 C 0.3090(9) 0.9005(9) 0.7395(8) 0.012(3) Uani 1 1 d .
C6 C 0.2823(10) 0.9996(9) 0.7909(9) 0.014(3) Uani 1 1 d .
H6 H 0.2154 1.0159 0.8511 0.016 Uiso 1 1 calc R
C7 C 0.3527(10) 1.0749(9) 0.7547(9) 0.016(3) Uani 1 1 d .
C8 C 0.3196(11) 1.1824(10) 0.8021(10) 0.022(3) Uani 1 1 d .
C9 C 0.1996(11) 1.2993(10) 0.9425(10) 0.029(3) Uani 1 1 d .
H9A H 0.1840 1.3447 0.8904 0.044 Uiso 1 1 calc R
H9B H 0.2590 1.3209 0.9613 0.044 Uiso 1 1 calc R
H9C H 0.1310 1.3031 1.0052 0.044 Uiso 1 1 calc R
C11 C 0.4556(10) 1.0499(10) 0.6665(9) 0.023(3) Uani 1 1 d .
H11 H 0.5026 1.1001 0.6417 0.028 Uiso 1 1 calc R
C12 C 0.4875(10) 0.9528(9) 0.6169(9) 0.018(3) Uani 1 1 d .
H12 H 0.5581 0.9359 0.5608 0.022 Uiso 1 1 calc R
C13 C 0.1061(9) 1.0053(9) 0.6686(9) 0.0160(16) Uani 1 1 d .
C14 C 0.0370(10) 1.0588(9) 0.7651(9) 0.0160(16) Uani 1 1 d .
H14 H -0.0095 1.0234 0.8199 0.019 Uiso 1 1 calc R
C15 C 0.0368(10) 1.1643(10) 0.7803(10) 0.022(3) Uani 1 1 d .
H15 H -0.0104 1.1995 0.8450 0.026 Uiso 1 1 calc R
C16 C 0.1064(10) 1.2180(10) 0.6997(10) 0.023(3) Uani 1 1 d .
H16 H 0.1077 1.2884 0.7108 0.027 Uiso 1 1 calc R
C17 C 0.1735(10) 1.1664(10) 0.6033(10) 0.025(3) Uani 1 1 d .
H17 H 0.2193 1.2025 0.5486 0.030 Uiso 1 1 calc R
C18 C 0.1737(9) 1.0607(9) 0.5870(9) 0.0160(16) Uani 1 1 d .
H18 H 0.2191 1.0266 0.5213 0.019 Uiso 1 1 calc R
C19 C 0.1639(10) 0.8242(9) 0.5176(9) 0.016(3) Uani 1 1 d .
C20 C 0.0967(10) 0.7802(9) 0.4750(10) 0.021(3) Uani 1 1 d .
H20 H 0.0242 0.7688 0.5193 0.025 Uiso 1 1 calc R
C21 C 0.1368(11) 0.7527(9) 0.3661(10) 0.025(3) Uani 1 1 d .
H21 H 0.0920 0.7208 0.3387 0.030 Uiso 1 1 calc R
C22 C 0.2404(11) 0.7722(9) 0.3002(10) 0.024(3) Uani 1 1 d .
H22 H 0.2647 0.7576 0.2269 0.028 Uiso 1 1 calc R
C23 C 0.3097(10) 0.8135(9) 0.3415(9) 0.021(3) Uani 1 1 d .
H23 H 0.3816 0.8256 0.2963 0.025 Uiso 1 1 calc R
C24 C 0.2729(10) 0.8372(9) 0.4501(9) 0.017(3) Uani 1 1 d .
H24 H 0.3217 0.8620 0.4780 0.020 Uiso 1 1 calc R
C25 C -0.0385(10) 0.8533(9) 0.7037(9) 0.017(3) Uani 1 1 d .
C26 C -0.1118(10) 0.9260(9) 0.6698(9) 0.017(3) Uani 1 1 d .
H26 H -0.0840 0.9814 0.6295 0.020 Uiso 1 1 calc R
C27 C -0.2261(10) 0.9158(10) 0.6962(9) 0.020(3) Uani 1 1 d .
H27 H -0.2747 0.9646 0.6737 0.024 Uiso 1 1 calc R
C28 C -0.2674(10) 0.8343(9) 0.7551(10) 0.021(3) Uani 1 1 d .
H28 H -0.3435 0.8271 0.7711 0.025 Uiso 1 1 calc R
C29 C -0.1978(10) 0.7633(9) 0.7906(10) 0.023(3) Uani 1 1 d .
H29 H -0.2271 0.7088 0.8316 0.027 Uiso 1 1 calc R
C30 C -0.0833(10) 0.7722(9) 0.7657(9) 0.020(3) Uani 1 1 d .
H30 H -0.0364 0.7239 0.7904 0.024 Uiso 1 1 calc R
C31 C 0.4414(10) 0.6035(9) 0.8050(10) 0.0209(12) Uani 1 1 d .
C32 C 0.5403(10) 0.6424(10) 0.7397(9) 0.0209(12) Uani 1 1 d .
H32 H 0.5437 0.7132 0.7456 0.025 Uiso 1 1 calc R
C33 C 0.6315(10) 0.5765(9) 0.6678(10) 0.0209(12) Uani 1 1 d .
H33 H 0.6964 0.6025 0.6245 0.025 Uiso 1 1 calc R
C34 C 0.6263(10) 0.4715(9) 0.6600(10) 0.0209(12) Uani 1 1 d .
H34 H 0.6878 0.4268 0.6108 0.025 Uiso 1 1 calc R
C35 C 0.5306(10) 0.4320(9) 0.7246(9) 0.0209(12) Uani 1 1 d .
H35 H 0.5286 0.3609 0.7193 0.025 Uiso 1 1 calc R
C36 C 0.4383(10) 0.4976(9) 0.7969(10) 0.0209(12) Uani 1 1 d .
H36 H 0.3740 0.4708 0.8402 0.025 Uiso 1 1 calc R
C37 C 0.3585(10) 0.7856(9) 0.9543(9) 0.014(3) Uani 1 1 d .
C38 C 0.2849(10) 0.8772(9) 1.0006(9) 0.017(3) Uani 1 1 d .
H38 H 0.2151 0.8938 0.9909 0.021 Uiso 1 1 calc R
C39 C 0.3136(11) 0.9454(10) 1.0619(9) 0.023(3) Uani 1 1 d .
H39 H 0.2636 1.0074 1.0925 0.028 Uiso 1 1 calc R
C40 C 0.4166(10) 0.9202(10) 1.0769(9) 0.0219(17) Uani 1 1 d .
H40 H 0.4360 0.9658 1.1176 0.026 Uiso 1 1 calc R
C41 C 0.4913(10) 0.8285(9) 1.0324(9) 0.0219(17) Uani 1 1 d .
H41 H 0.5607 0.8120 1.0430 0.026 Uiso 1 1 calc R
C42 C 0.4620(10) 0.7610(10) 0.9719(9) 0.0219(17) Uani 1 1 d .
H42 H 0.5118 0.6986 0.9425 0.026 Uiso 1 1 calc R
C43 C 0.2324(10) 0.6214(9) 0.9882(9) 0.0188(13) Uani 1 1 d .
C44 C 0.1212(10) 0.6067(9) 1.0046(9) 0.0188(13) Uani 1 1 d .
H44 H 0.0862 0.6336 0.9574 0.023 Uiso 1 1 calc R
C45 C 0.0612(10) 0.5513(9) 1.0922(9) 0.0188(13) Uani 1 1 d .
H45 H -0.0131 0.5415 1.1023 0.023 Uiso 1 1 calc R
C46 C 0.1111(10) 0.5121(9) 1.1618(9) 0.0188(13) Uani 1 1 d .
H46 H 0.0711 0.4758 1.2197 0.023 Uiso 1 1 calc R
C47 C 0.2217(12) 0.5264(10) 1.1464(10) 0.032(4) Uani 1 1 d .
H47 H 0.2561 0.4994 1.1940 0.039 Uiso 1 1 calc R
C48 C 0.2807(10) 0.5802(9) 1.0614(9) 0.0188(13) Uani 1 1 d .
H48 H 0.3548 0.5895 1.0524 0.023 Uiso 1 1 calc R
C49 C 0.943(2) 0.522(3) 0.517(3) 0.176(17) Uani 1 1 d .
H49A H 0.8992 0.4649 0.5282 0.211 Uiso 1 1 calc R
H49B H 0.9221 0.5579 0.5857 0.211 Uiso 1 1 calc R
C52 C 0.3198(10) 0.5585(9) 0.6247(9) 0.0181(12) Uani 1 1 d .

loop_
_atom_site_aniso_label
_atom_site_aniso_U_11
_atom_site_aniso_U_22
_atom_site_aniso_U_33
_atom_site_aniso_U_23
_atom_site_aniso_U_13
_atom_site_aniso_U_12
Ru1 0.0116(6) 0.0112(6) 0.0119(6) -0.0008(4) -0.0039(4) -0.0003(4)
S1 0.0202(18) 0.0190(19) 0.0265(19) -0.0087(15) -0.0095(15) -0.0009(15)
P1 0.0131(18) 0.0194(19) 0.0127(18) 0.0024(14) -0.0043(15) -0.0020(14)
P2 0.0136(17) 0.0145(18) 0.0150(18) -0.0011(14) -0.0061(15) -0.0002(14)
O1 0.024(4) 0.015(4) 0.020(4) 0.001(3) -0.008(3) -0.002(3)
O2 0.026(5) 0.013(5) 0.024(5) -0.006(4) -0.006(5) -0.001(4)
O4 0.047(6) 0.018(6) 0.050(7) -0.001(5) -0.008(5) -0.011(5)
O5 0.048(9) 0.113(13) 0.083(11) 0.026(9) 0.021(8) 0.001(8)
N1 0.030(7) 0.022(7) 0.028(6) -0.012(5) -0.005(5) -0.005(5)
N2 0.024(3) 0.017(3) 0.015(3) -0.004(2) -0.011(3) 0.002(2)
N3 0.024(3) 0.017(3) 0.015(3) -0.004(2) -0.011(3) 0.002(2)
C1 0.024(4) 0.015(4) 0.020(4) 0.001(3) -0.008(3) -0.002(3)
C3 0.024(3) 0.017(3) 0.015(3) -0.004(2) -0.011(3) 0.002(2)
C4 0.024(3) 0.017(3) 0.015(3) -0.004(2) -0.011(3) 0.002(2)
C5 0.012(7) 0.016(8) 0.010(6) 0.005(6) -0.007(5) -0.001(5)
C6 0.012(7) 0.017(8) 0.016(7) -0.001(6) -0.009(6) -0.005(6)
C7 0.021(7) 0.014(8) 0.020(7) 0.002(6) -0.015(6) -0.008(6)
C8 0.022(8) 0.025(9) 0.027(9) 0.004(7) -0.015(7) -0.010(7)
C9 0.027(8) 0.033(9) 0.029(8) -0.005(7) -0.010(7) -0.006(7)
C11 0.019(8) 0.036(9) 0.019(7) 0.011(7) -0.006(7) -0.018(7)
C12 0.015(7) 0.015(8) 0.020(7) -0.005(6) -0.001(6) -0.002(6)
C13 0.014(4) 0.013(4) 0.018(4) 0.000(3) -0.006(3) 0.005(3)
C14 0.014(4) 0.013(4) 0.018(4) 0.000(3) -0.006(3) 0.005(3)
C15 0.020(7) 0.026(8) 0.018(7) -0.003(6) -0.011(6) 0.011(6)
C16 0.024(8) 0.013(7) 0.029(8) -0.001(6) -0.011(7) 0.005(6)
C17 0.015(7) 0.027(9) 0.027(8) 0.006(7) -0.002(6) 0.002(6)
C18 0.014(4) 0.013(4) 0.018(4) 0.000(3) -0.006(3) 0.005(3)
C19 0.014(7) 0.016(7) 0.020(7) 0.008(6) -0.008(6) -0.001(6)
C20 0.015(7) 0.021(8) 0.026(8) -0.006(6) -0.007(6) -0.001(6)
C21 0.025(8) 0.023(8) 0.031(9) -0.005(6) -0.018(7) 0.003(6)
C22 0.025(8) 0.028(8) 0.023(8) -0.002(6) -0.016(7) 0.001(6)
C23 0.020(7) 0.012(7) 0.019(8) -0.004(6) 0.001(6) 0.008(6)
C24 0.021(8) 0.014(7) 0.015(7) 0.001(5) -0.008(6) 0.000(6)
C25 0.014(7) 0.020(7) 0.014(7) -0.004(6) -0.004(6) 0.000(6)
C26 0.016(7) 0.015(7) 0.017(7) -0.002(6) -0.005(6) 0.002(6)
C27 0.018(8) 0.026(8) 0.018(7) 0.000(6) -0.010(6) 0.001(6)
C28 0.011(7) 0.024(8) 0.029(8) -0.008(6) -0.006(6) -0.009(6)
C29 0.022(8) 0.015(7) 0.034(8) 0.003(6) -0.010(7) -0.008(6)
C30 0.019(8) 0.017(7) 0.026(8) -0.001(6) -0.010(6) -0.002(6)
C31 0.020(3) 0.017(3) 0.026(3) -0.005(2) -0.012(2) 0.005(2)
C32 0.020(3) 0.017(3) 0.026(3) -0.005(2) -0.012(2) 0.005(2)
C33 0.020(3) 0.017(3) 0.026(3) -0.005(2) -0.012(2) 0.005(2)
C34 0.020(3) 0.017(3) 0.026(3) -0.005(2) -0.012(2) 0.005(2)
C35 0.020(3) 0.017(3) 0.026(3) -0.005(2) -0.012(2) 0.005(2)
C36 0.020(3) 0.017(3) 0.026(3) -0.005(2) -0.012(2) 0.005(2)
C37 0.017(7) 0.013(7) 0.008(6) 0.000(5) -0.002(6) 0.000(6)
C38 0.018(7) 0.021(8) 0.013(7) 0.003(6) -0.006(6) -0.004(6)
C39 0.029(8) 0.021(8) 0.016(7) -0.001(6) -0.004(6) -0.003(6)
C40 0.021(4) 0.031(5) 0.016(4) 0.000(3) -0.008(3) -0.007(3)
C41 0.021(4) 0.031(5) 0.016(4) 0.000(3) -0.008(3) -0.007(3)
C42 0.021(4) 0.031(5) 0.016(4) 0.000(3) -0.008(3) -0.007(3)
C43 0.024(3) 0.013(3) 0.018(3) -0.002(2) -0.007(3) -0.002(3)
C44 0.024(3) 0.013(3) 0.018(3) -0.002(2) -0.007(3) -0.002(3)
C45 0.024(3) 0.013(3) 0.018(3) -0.002(2) -0.007(3) -0.002(3)
C46 0.024(3) 0.013(3) 0.018(3) -0.002(2) -0.007(3) -0.002(3)
C47 0.063(10) 0.025(8) 0.023(8) 0.008(6) -0.031(8) -0.011(7)
C48 0.024(3) 0.013(3) 0.018(3) -0.002(2) -0.007(3) -0.002(3)
C49 0.044(13) 0.26(4) 0.20(4) 0.13(3) -0.03(2) -0.01(2)
C52 0.024(3) 0.017(3) 0.015(3) -0.004(2) -0.011(3) 0.002(2)

loop_
_atom_type_symbol
_atom_type_description
_atom_type_scat_dispersion_real
_atom_type_scat_dispersion_imag
_atom_type_scat_source
C C 0.0033 0.0016 'International Tables Vol C Tables 4.2.6.8 and 6.1.1.4'
H H 0.0000 0.0000 'International Tables Vol C Tables 4.2.6.8 and 6.1.1.4'
N N 0.0061 0.0033 'International Tables Vol C Tables 4.2.6.8 and 6.1.1.4'
O O 0.0106 0.0060 'International Tables Vol C Tables 4.2.6.8 and 6.1.1.4'
P P 0.1023 0.0942 'International Tables Vol C Tables 4.2.6.8 and 6.1.1.4'
S S 0.1246 0.1234 'International Tables Vol C Tables 4.2.6.8 and 6.1.1.4'
Ru Ru -1.2594 0.8363 'International Tables Vol C Tables 4.2.6.8 and 6.1.1.4'

loop_
_geom_angle_atom_site_label_1
_geom_angle_atom_site_label_2
_geom_angle_atom_site_label_3
_geom_angle
_geom_angle_site_symmetry_1
_geom_angle_site_symmetry_3
C1 Ru1 C5 97.4(5) . .
C1 Ru1 N3 176.3(5) . .
C5 Ru1 N3 78.9(4) . .
C1 Ru1 P2 89.2(4) . .
C5 Ru1 P2 91.1(3) . .
N3 Ru1 P2 90.6(3) . .
C1 Ru1 P1 86.1(4) . .
C5 Ru1 P1 88.2(3) . .
N3 Ru1 P1 94.0(3) . .
P2 Ru1 P1 175.14(12) . .
C1 Ru1 S1 106.3(4) . .
C5 Ru1 S1 156.3(3) . .
N3 Ru1 S1 77.4(3) . .
P2 Ru1 S1 88.75(11) . .
P1 Ru1 S1 93.82(11) . .
C52 S1 Ru1 96.5(4) . .
C25 P1 C13 100.7(5) . .
C25 P1 C19 100.8(5) . .
C13 P1 C19 106.0(5) . .
C25 P1 Ru1 117.4(4) . .
C13 P1 Ru1 111.5(4) . .
C19 P1 Ru1 118.3(4) . .
C31 P2 C43 102.9(5) . .
C31 P2 C37 105.3(5) . .
C43 P2 C37 99.3(5) . .
C31 P2 Ru1 111.5(4) . .
C43 P2 Ru1 118.1(4) . .
C37 P2 Ru1 117.8(4) . .
C8 O2 C9 114.3(9) . .
C49 O5 H5 109.5 . .
C52 N1 H1A 120.0 . .
C52 N1 H1B 120.0 . .
H1A N1 H1B 120.0 . .
C52 N2 N3 112.7(9) . .
C3 N3 N2 117.8(10) . .
C3 N3 Ru1 114.6(8) . .
N2 N3 Ru1 127.1(7) . .
O1 C1 Ru1 178.4(11) . .
N3 C3 C4 118.3(11) . .
N3 C3 H3 120.9 . .
C4 C3 H3 120.9 . .
C3 C4 C12 122.2(11) . .
C3 C4 C5 117.3(11) . .
C12 C4 C5 120.5(10) . .
C6 C5 C4 116.8(10) . .
C6 C5 Ru1 132.3(8) . .
C4 C5 Ru1 110.9(8) . .
C7 C6 C5 122.1(11) . .
C7 C6 H6 119.0 . .
C5 C6 H6 119.0 . .
C6 C7 C11 119.4(11) . .
C6 C7 C8 122.2(11) . .
C11 C7 C8 118.3(11) . .
O4 C8 O2 122.4(11) . .
O4 C8 C7 123.4(12) . .
O2 C8 C7 114.2(11) . .
O2 C9 H9A 109.5 . .
O2 C9 H9B 109.5 . .
H9A C9 H9B 109.5 . .
O2 C9 H9C 109.5 . .
H9A C9 H9C 109.5 . .
H9B C9 H9C 109.5 . .
C12 C11 C7 120.5(11) . .
C12 C11 H11 119.7 . .
C7 C11 H11 119.7 . .
C11 C12 C4 120.6(11) . .
C11 C12 H12 119.7 . .
C4 C12 H12 119.7 . .
C14 C13 C18 118.6(11) . .
C14 C13 P1 117.6(9) . .
C18 C13 P1 123.5(9) . .
C15 C14 C13 120.6(11) . .
C15 C14 H14 119.7 . .
C13 C14 H14 119.7 . .
C14 C15 C16 120.4(11) . .
C14 C15 H15 119.8 . .
C16 C15 H15 119.8 . .
C17 C16 C15 119.5(12) . .
C17 C16 H16 120.2 . .
C15 C16 H16 120.2 . .
C16 C17 C18 120.5(12) . .
C16 C17 H17 119.7 . .
C18 C17 H17 119.7 . .
C17 C18 C13 120.4(11) . .
C17 C18 H18 119.8 . .
C13 C18 H18 119.8 . .
C20 C19 C24 118.3(11) . .
C20 C19 P1 122.0(9) . .
C24 C19 P1 119.7(9) . .
C19 C20 C21 120.5(11) . .
C19 C20 H20 119.8 . .
C21 C20 H20 119.8 . .
C22 C21 C20 120.4(12) . .
C22 C21 H21 119.8 . .
C20 C21 H21 119.8 . .
C21 C22 C23 119.9(12) . .
C21 C22 H22 120.0 . .
C23 C22 H22 120.0 . .
C22 C23 C24 120.2(12) . .
C22 C23 H23 119.9 . .
C24 C23 H23 119.9 . .
C23 C24 C19 120.5(11) . .
C23 C24 H24 119.7 . .
C19 C24 H24 119.7 . .
C30 C25 C26 118.5(11) . .
C30 C25 P1 121.5(9) . .
C26 C25 P1 120.0(9) . .
C27 C26 C25 120.3(11) . .
C27 C26 H26 119.9 . .
C25 C26 H26 119.9 . .
C28 C27 C26 120.1(11) . .
C28 C27 H27 120.0 . .
C26 C27 H27 120.0 . .
C29 C28 C27 120.7(11) . .
C29 C28 H28 119.7 . .
C27 C28 H28 119.7 . .
C28 C29 C30 120.2(11) . .
C28 C29 H29 119.9 . .
C30 C29 H29 119.9 . .
C29 C30 C25 120.2(11) . .
C29 C30 H30 119.9 . .
C25 C30 H30 119.9 . .
C36 C31 C32 119.2(11) . .
C36 C31 P2 121.4(9) . .
C32 C31 P2 118.4(9) . .
C33 C32 C31 120.5(11) . .
C33 C32 H32 119.8 . .
C31 C32 H32 119.8 . .
C32 C33 C34 119.5(12) . .
C32 C33 H33 120.2 . .
C34 C33 H33 120.2 . .
C33 C34 C35 120.6(11) . .
C33 C34 H34 119.7 . .
C35 C34 H34 119.7 . .
C36 C35 C34 120.3(12) . .
C36 C35 H35 119.8 . .
C34 C35 H35 119.8 . .
C35 C36 C31 119.8(12) . .
C35 C36 H36 120.1 . .
C31 C36 H36 120.1 . .
C38 C37 C42 118.6(11) . .
C38 C37 P2 118.2(9) . .
C42 C37 P2 123.1(9) . .
C37 C38 C39 120.8(11) . .
C37 C38 H38 119.6 . .
C39 C38 H38 119.6 . .
C40 C39 C38 119.4(12) . .
C40 C39 H39 120.3 . .
C38 C39 H39 120.3 . .
C39 C40 C41 120.9(11) . .
C39 C40 H40 119.5 . .
C41 C40 H40 119.5 . .
C40 C41 C42 119.2(11) . .
C40 C41 H41 120.4 . .
C42 C41 H41 120.4 . .
C41 C42 C37 120.9(12) . .
C41 C42 H42 119.6 . .
C37 C42 H42 119.6 . .
C48 C43 C44 117.6(11) . .
C48 C43 P2 120.1(9) . .
C44 C43 P2 122.2(9) . .
C43 C44 C45 120.4(11) . .
C43 C44 H44 119.8 . .
C45 C44 H44 119.8 . .
C46 C45 C44 120.3(11) . .
C46 C45 H45 119.9 . .
C44 C45 H45 119.9 . .
C45 C46 C47 119.8(11) . .
C45 C46 H46 120.1 . .
C47 C46 H46 120.1 . .
C48 C47 C46 120.3(12) . .
C48 C47 H47 119.9 . .
C46 C47 H47 119.9 . .
C47 C48 C43 121.6(12) . .
C47 C48 H48 119.2 . .
C43 C48 H48 119.2 . .
O5 C49 C49 117(4) . 2_766
O5 C49 H49A 108.1 . .
C49 C49 H49A 108.1 2_766 .
O5 C49 H49B 108.1 . .
C49 C49 H49B 108.1 2_766 .
H49A C49 H49B 107.3 . .
N2 C52 N1 117.4(11) . .
N2 C52 S1 125.4(9) . .
N1 C52 S1 117.2(9) . .

loop_
_geom_bond_atom_site_label_1
_geom_bond_atom_site_label_2
_geom_bond_distance
_geom_bond_site_symmetry_2
Ru1 C1 1.830(13) .
Ru1 C5 2.092(11) .
Ru1 N3 2.119(9) .
Ru1 P2 2.375(3) .
Ru1 P1 2.388(3) .
Ru1 S1 2.467(3) .
S1 C52 1.767(12) .
P1 C25 1.832(12) .
P1 C13 1.842(12) .
P1 C19 1.843(12) .
P2 C31 1.823(12) .
P2 C43 1.838(12) .
P2 C37 1.838(12) .
O1 C1 1.174(13) .
O2 C8 1.333(14) .
O2 C9 1.432(14) .
O4 C8 1.225(14) .
O5 C49 1.09(3) .
O5 H5 0.8200 .
N1 C52 1.338(14) .
N1 H1A 0.8600 .
N1 H1B 0.8600 .
N2 C52 1.319(15) .
N2 N3 1.369(13) .
N3 C3 1.295(15) .
C3 C4 1.400(16) .
C3 H3 0.9300 .
C4 C12 1.403(16) .
C4 C5 1.432(16) .
C5 C6 1.397(16) .
C6 C7 1.393(16) .
C6 H6 0.9300 .
C7 C11 1.398(17) .
C7 C8 1.468(17) .
C9 H9A 0.9600 .
C9 H9B 0.9600 .
C9 H9C 0.9600 .
C11 C12 1.359(16) .
C11 H11 0.9300 .
C12 H12 0.9300 .
C13 C14 1.388(16) .
C13 C18 1.394(16) .
C14 C15 1.384(16) .
C14 H14 0.9300 .
C15 C16 1.384(17) .
C15 H15 0.9300 .
C16 C17 1.373(17) .
C16 H16 0.9300 .
C17 C18 1.388(16) .
C17 H17 0.9300 .
C18 H18 0.9300 .
C19 C20 1.380(16) .
C19 C24 1.385(16) .
C20 C21 1.393(17) .
C20 H20 0.9300 .
C21 C22 1.353(17) .
C21 H21 0.9300 .
C22 C23 1.374(17) .
C22 H22 0.9300 .
C23 C24 1.383(16) .
C23 H23 0.9300 .
C24 H24 0.9300 .
C25 C30 1.394(16) .
C25 C26 1.398(16) .
C26 C27 1.389(16) .
C26 H26 0.9300 .
C27 C28 1.367(16) .
C27 H27 0.9300 .
C28 C29 1.366(17) .
C28 H28 0.9300 .
C29 C30 1.389(16) .
C29 H29 0.9300 .
C30 H30 0.9300 .
C31 C36 1.385(16) .
C31 C32 1.411(17) .
C32 C33 1.371(16) .
C32 H32 0.9300 .
C33 C34 1.379(16) .
C33 H33 0.9300 .
C34 C35 1.383(17) .
C34 H34 0.9300 .
C35 C36 1.379(16) .
C35 H35 0.9300 .
C36 H36 0.9300 .
C37 C38 1.376(16) .
C37 C42 1.399(16) .
C38 C39 1.393(16) .
C38 H38 0.9300 .
C39 C40 1.376(17) .
C39 H39 0.9300 .
C40 C41 1.378(17) .
C40 H40 0.9300 .
C41 C42 1.383(16) .
C41 H41 0.9300 .
C42 H42 0.9300 .
C43 C48 1.390(16) .
C43 C44 1.391(16) .
C44 C45 1.406(16) .
C44 H44 0.9300 .
C45 C46 1.355(16) .
C45 H45 0.9300 .
C46 C47 1.383(17) .
C46 H46 0.9300 .
C47 C48 1.369(17) .
C47 H47 0.9300 .
C48 H48 0.9300 .
C49 C49 1.36(5) 2_766
C49 H49A 0.9700 .
C49 H49B 0.9700 .
